data_4310330
loop_
_publ_author_name
'Keith Izod'
'Stephen T. Liddle'
'William Clegg'

_publ_section_title
;
 A Convenient Route to Lanthanide Triiodide THF Solvates. Crystal
 Structures of LnI3(THF)4 [Ln = Pr] and LnI3(THF)3.5 [Ln = Nd, Gd, Y]
;
_journal_name_full 'Inorganic Chemistry'
_journal_page_first 214
_journal_page_last 218
_journal_paper_doi 10.1021/ic034851u
_journal_volume 43
_journal_year 2004
_chemical_formula_sum 'C28 H56 I6 Nd2 O7'
_chemical_formula_weight 1554.61
_chemical_name_systematic
;
 ?
;
_space_group_IT_number 15
_symmetry_cell_setting monoclinic
_symmetry_space_group_name_Hall '-C 2yc'
_symmetry_space_group_name_H-M 'C 1 2/c 1'
_atom_sites_solution_hydrogens geom
_atom_sites_solution_primary heavy
_atom_sites_solution_secondary difmap
_audit_creation_method SHELXL-97
_cell_angle_alpha 90.00
_cell_angle_beta 98.392(2)
_cell_angle_gamma 90.00
_cell_formula_units_Z 4
_cell_length_a 12.8595(10)
_cell_length_b 12.1213(9)
_cell_length_c 28.828(2)
_cell_measurement_reflns_used 16848
_cell_measurement_temperature 160(2)
_cell_measurement_theta_max 28.80
_cell_measurement_theta_min 2.32
_cell_volume 4445.4(6)
_computing_cell_refinement 'Bruker SAINT'
_computing_data_collection 'Bruker SMART'
_computing_data_reduction 'Bruker SAINT'
_computing_molecular_graphics 'Bruker SHELXTL'
_computing_publication_material 'Bruker SHELXTL and local programs'
_computing_structure_refinement 'Bruker SHELXTL'
_computing_structure_solution 'Bruker SHELXTL'
_diffrn_ambient_temperature 160(2)
_diffrn_measured_fraction_theta_full 0.982
_diffrn_measured_fraction_theta_max 0.911
_diffrn_measurement_device_type 'Bruker SMART 1K CCD diffractometer'
_diffrn_measurement_method '\w rotation with narrow frames'
_diffrn_radiation_monochromator graphite
_diffrn_radiation_source 'sealed tube'
_diffrn_radiation_type MoK\a
_diffrn_radiation_wavelength 0.71073
_diffrn_reflns_av_R_equivalents 0.0351
_diffrn_reflns_av_sigmaI/netI 0.0363
_diffrn_reflns_limit_h_max 17
_diffrn_reflns_limit_h_min -16
_diffrn_reflns_limit_k_max 16
_diffrn_reflns_limit_k_min -16
_diffrn_reflns_limit_l_max 37
_diffrn_reflns_limit_l_min -38
_diffrn_reflns_number 16015
_diffrn_reflns_theta_full 26.00
_diffrn_reflns_theta_max 28.80
_diffrn_reflns_theta_min 2.32
_diffrn_standards_number 0
_exptl_absorpt_coefficient_mu 6.511
_exptl_absorpt_correction_T_max 0.246
_exptl_absorpt_correction_T_min 0.081
_exptl_absorpt_correction_type multi-scan
_exptl_absorpt_process_details SADABS
_exptl_crystal_colour 'Pale Blue'
_exptl_crystal_density_diffrn 2.323
_exptl_crystal_density_method 'not measured'
_exptl_crystal_description Block
_exptl_crystal_F_000 2872
_exptl_crystal_size_max 0.78
_exptl_crystal_size_mid 0.50
_exptl_crystal_size_min 0.30
_refine_diff_density_max 2.212
_refine_diff_density_min -3.418
_refine_diff_density_rms 0.300
_refine_ls_extinction_method none
_refine_ls_goodness_of_fit_ref 1.255
_refine_ls_hydrogen_treatment constr
_refine_ls_matrix_type full
_refine_ls_number_parameters 197
_refine_ls_number_reflns 5275
_refine_ls_number_restraints 7
_refine_ls_restrained_S_all 1.254
_refine_ls_R_factor_all 0.0673
_refine_ls_R_factor_gt 0.0616
_refine_ls_shift/su_max 0.001
_refine_ls_shift/su_mean 0.000
_refine_ls_structure_factor_coef Fsqd
_refine_ls_weighting_details 'calc w=1/[\s^2^(Fo^2^)+(0.0617P)^2^+152.7502P] where P=(Fo^2^+2Fc^2^)/3'
_refine_ls_weighting_scheme calc
_refine_ls_wR_factor_gt 0.1550
_refine_ls_wR_factor_ref 0.1577
_reflns_number_gt 4851
_reflns_number_total 5275
_reflns_threshold_expression I>2\s(I)
_cod_data_source_file ic034851usi20030718_093117.cif
_cod_data_source_block ki102
_cod_depositor_comments
;
The following automatic conversions were performed:
'_symmetry_cell_setting' value 'Monoclinic' changed to 'monoclinic'
according to '/home/saulius/struct/CIF-dictionaries/cif_core.dic'
dictionary named 'cif_core.dic' version 2.4.1 from 2010-06-29.

Automatic conversion script
Id: cif_fix_enum 1527 2010-12-29 10:47:43Z saulius 
;
_cod_original_sg_symbol_H-M 'C 2/c'
_cod_database_code 4310330

loop_
_symmetry_equiv_pos_as_xyz
'x, y, z'
'-x, y, -z+1/2'
'x+1/2, y+1/2, z'
'-x+1/2, y+1/2, -z+1/2'
'-x, -y, -z'
'x, -y, z-1/2'
'-x+1/2, -y+1/2, -z'
'x+1/2, -y+1/2, z-1/2'

loop_
_atom_site_label
_atom_site_type_symbol
_atom_site_fract_x
_atom_site_fract_y
_atom_site_fract_z
_atom_site_U_iso_or_equiv
_atom_site_adp_type
_atom_site_occupancy
_atom_site_symmetry_multiplicity
_atom_site_calc_flag
_atom_site_refinement_flags
_atom_site_disorder_assembly
_atom_site_disorder_group
Nd1 Nd -0.5000 0.5000 0.5000 0.01487(16) Uani 1 2 d S . .
I1 I -0.41137(5) 0.40147(6) 0.59633(2) 0.02561(17) Uani 1 1 d . . .
I2 I -0.52878(5) 0.26340(5) 0.46212(2) 0.02632(18) Uani 1 1 d . . .
O1 O -0.3234(5) 0.4958(6) 0.4826(3) 0.0221(15) Uani 1 1 d . . .
C1 C -0.2851(8) 0.5853(9) 0.4564(4) 0.026(2) Uani 1 1 d . . .
H1A H -0.2404 0.6364 0.4774 0.032 Uiso 1 1 calc R . .
H1B H -0.3440 0.6272 0.4387 0.032 Uiso 1 1 calc R . .
C2 C -0.2225(9) 0.5276(10) 0.4239(4) 0.031(2) Uani 1 1 d . . .
H2A H -0.1708 0.5779 0.4128 0.037 Uiso 1 1 calc R . .
H2B H -0.2686 0.4965 0.3965 0.037 Uiso 1 1 calc R . .
C3 C -0.1685(9) 0.4373(9) 0.4547(4) 0.032(2) Uani 1 1 d . . .
H3A H -0.1496 0.3745 0.4356 0.038 Uiso 1 1 calc R . .
H3B H -0.1041 0.4654 0.4742 0.038 Uiso 1 1 calc R . .
C4 C -0.2494(8) 0.4039(9) 0.4847(4) 0.029(2) Uani 1 1 d . . .
H4A H -0.2858 0.3357 0.4724 0.034 Uiso 1 1 calc R . .
H4B H -0.2161 0.3907 0.5174 0.034 Uiso 1 1 calc R . .
Nd2 Nd 0.0000 0.50017(5) 0.7500 0.01079(15) Uani 1 2 d S . .
I3 I -0.21360(5) 0.49807(6) 0.78357(2) 0.02572(18) Uani 1 1 d . . .
O2 O -0.0479(5) 0.3364(6) 0.7013(2) 0.0190(13) Uani 1 1 d . . .
C5 C -0.1562(7) 0.3115(8) 0.6807(4) 0.023(2) Uani 1 1 d . . .
H5A H -0.1912 0.3778 0.6657 0.028 Uiso 1 1 calc R . .
H5B H -0.1971 0.2845 0.7050 0.028 Uiso 1 1 calc R . .
C6 C -0.1463(9) 0.2232(9) 0.6450(4) 0.030(2) Uani 1 1 d . . .
H6A H -0.2094 0.1753 0.6404 0.037 Uiso 1 1 calc R . .
H6B H -0.1362 0.2558 0.6145 0.037 Uiso 1 1 calc R . .
C7 C -0.0515(10) 0.1603(9) 0.6660(5) 0.036(3) Uani 1 1 d . . .
H7A H -0.0199 0.1196 0.6418 0.044 Uiso 1 1 calc R . .
H7B H -0.0686 0.1076 0.6901 0.044 Uiso 1 1 calc R . .
C8 C 0.0211(8) 0.2512(9) 0.6879(4) 0.026(2) Uani 1 1 d . . .
H8A H 0.0681 0.2234 0.7157 0.031 Uiso 1 1 calc R . .
H8B H 0.0647 0.2802 0.6650 0.031 Uiso 1 1 calc R . .
O3 O 0.0841(5) 0.5639(6) 0.8279(2) 0.0213(14) Uani 1 1 d . . .
C9 C 0.1789(8) 0.6318(9) 0.8357(4) 0.027(2) Uani 1 1 d . . .
H9A H 0.1784 0.6878 0.8107 0.032 Uiso 1 1 calc R . .
H9B H 0.2427 0.5856 0.8366 0.032 Uiso 1 1 calc R . .
C10 C 0.1756(10) 0.6857(13) 0.8823(6) 0.055(5) Uani 1 1 d . . .
H10A H 0.2471 0.7041 0.8981 0.066 Uiso 1 1 calc R . .
H10B H 0.1324 0.7537 0.8789 0.066 Uiso 1 1 calc R . .
C11 C 0.1262(12) 0.5995(13) 0.9084(4) 0.049(3) Uani 1 1 d U . .
H11A H 0.0921 0.6329 0.9337 0.058 Uiso 1 1 calc R . .
H11B H 0.1794 0.5455 0.9225 0.058 Uiso 1 1 calc R . .
C12 C 0.0456(12) 0.5445(14) 0.8722(4) 0.048(3) Uani 1 1 d U . .
H12A H 0.0411 0.4645 0.8785 0.058 Uiso 1 1 calc R . .
H12B H -0.0247 0.5780 0.8720 0.058 Uiso 1 1 calc R . .
O4 O 0.0000 0.7037(7) 0.7500 0.0185(19) Uani 1 2 d S . .
C13 C 0.0534(8) 0.7728(8) 0.7194(4) 0.0215(19) Uani 1 1 d . . .
H13A H 0.0379 0.7476 0.6864 0.026 Uiso 1 1 calc R . .
H13B H 0.1304 0.7717 0.7293 0.026 Uiso 1 1 calc R . .
C14 C 0.0095(8) 0.8864(8) 0.7249(4) 0.024(2) Uani 1 1 d . . .
H14A H 0.0606 0.9443 0.7192 0.029 Uiso 1 1 calc R . .
H14B H -0.0568 0.8978 0.7032 0.029 Uiso 1 1 calc R . .

loop_
_atom_site_aniso_label
_atom_site_aniso_U_11
_atom_site_aniso_U_22
_atom_site_aniso_U_33
_atom_site_aniso_U_23
_atom_site_aniso_U_13
_atom_site_aniso_U_12
Nd1 0.0134(3) 0.0204(3) 0.0097(3) 0.0033(2) -0.0019(2) -0.0030(2)
I1 0.0287(3) 0.0359(4) 0.0098(3) 0.0070(2) -0.0054(2) 0.0012(3)
I2 0.0269(3) 0.0243(3) 0.0261(4) -0.0038(3) -0.0017(3) -0.0093(2)
O1 0.013(3) 0.022(3) 0.032(4) 0.012(3) 0.006(3) 0.000(2)
C1 0.023(5) 0.028(5) 0.031(6) 0.003(4) 0.014(4) -0.008(4)
C2 0.042(6) 0.035(6) 0.016(5) -0.003(4) 0.008(4) -0.017(5)
C3 0.033(6) 0.028(5) 0.038(7) -0.002(5) 0.015(5) -0.001(4)
C4 0.029(5) 0.029(6) 0.028(6) 0.007(4) 0.006(4) 0.007(4)
Nd2 0.0116(3) 0.0151(3) 0.0048(3) 0.000 -0.0020(2) 0.000
I3 0.0163(3) 0.0377(4) 0.0242(4) -0.0060(3) 0.0064(2) -0.0022(2)
O2 0.017(3) 0.022(3) 0.015(3) -0.006(3) -0.006(2) 0.005(3)
C5 0.017(4) 0.026(5) 0.024(5) -0.006(4) -0.006(4) -0.003(4)
C6 0.040(6) 0.030(5) 0.019(5) -0.008(4) -0.002(4) -0.009(5)
C7 0.043(6) 0.021(5) 0.046(7) -0.006(5) 0.012(5) -0.001(5)
C8 0.027(5) 0.025(5) 0.024(5) -0.005(4) 0.002(4) 0.006(4)
O3 0.028(3) 0.022(3) 0.009(3) -0.004(2) -0.013(3) -0.002(3)
C9 0.028(5) 0.030(5) 0.018(5) -0.005(4) -0.013(4) 0.001(4)
C10 0.033(6) 0.059(9) 0.064(10) -0.048(8) -0.023(6) 0.011(6)
C11 0.061(6) 0.069(7) 0.013(4) -0.011(4) -0.002(4) 0.010(5)
C12 0.061(6) 0.069(7) 0.012(4) -0.011(4) -0.002(4) 0.010(5)
O4 0.019(4) 0.011(4) 0.027(5) 0.000 0.007(4) 0.000
C13 0.022(4) 0.023(5) 0.020(5) 0.004(4) 0.005(4) -0.001(4)
C14 0.024(5) 0.024(5) 0.024(5) 0.002(4) -0.001(4) -0.003(4)

loop_
_atom_type_symbol
_atom_type_description
_atom_type_scat_dispersion_real
_atom_type_scat_dispersion_imag
_atom_type_scat_source
C C 0.0033 0.0016 'International Tables Vol C Tables 4.2.6.8 and 6.1.1.4'
H H 0.0000 0.0000 'International Tables Vol C Tables 4.2.6.8 and 6.1.1.4'
O O 0.0106 0.0060 'International Tables Vol C Tables 4.2.6.8 and 6.1.1.4'
I I -0.4742 1.8119 'International Tables Vol C Tables 4.2.6.8 and 6.1.1.4'
Nd Nd -0.1943 3.0179 'International Tables Vol C Tables 4.2.6.8 and 6.1.1.4'

loop_
_geom_angle_atom_site_label_1
_geom_angle_atom_site_label_2
_geom_angle_atom_site_label_3
_geom_angle
_geom_angle_site_symmetry_1
_geom_angle_site_symmetry_3
_geom_angle_publ_flag
I1 Nd1 I1 180 . 5_466 ?
I1 Nd1 I2 88.171(19) . . ?
I1 Nd1 I2 91.829(19) . 5_466 ?
I1 Nd1 I2 88.171(19) 5_466 5_466 ?
I1 Nd1 I2 91.829(19) 5_466 . ?
I1 Nd1 O1 86.75(17) . . ?
I1 Nd1 O1 93.25(17) . 5_466 ?
I1 Nd1 O1 86.75(17) 5_466 5_466 ?
I1 Nd1 O1 93.25(17) 5_466 . ?
I2 Nd1 I2 180 . 5_466 ?
I2 Nd1 O1 88.52(17) . . ?
I2 Nd1 O1 88.52(17) 5_466 5_466 ?
I2 Nd1 O1 91.48(17) 5_466 . ?
I2 Nd1 O1 91.48(17) . 5_466 ?
O1 Nd1 O1 180 . 5_466 ?
Nd1 O1 C1 119.9(6) . . ?
Nd1 O1 C4 129.8(6) . . ?
C1 O1 C4 108.8(7) . . ?
O1 C1 C2 103.4(8) . . ?
C1 C2 C3 102.4(9) . . ?
C2 C3 C4 103.6(9) . . ?
O1 C4 C3 105.8(8) . . ?
I3 Nd2 I3 179.04(4) . 2_556 ?
I3 Nd2 O2 90.73(15) . . ?
I3 Nd2 O2 88.50(15) . 2_556 ?
I3 Nd2 O2 88.50(15) 2_556 . ?
I3 Nd2 O2 90.73(15) 2_556 2_556 ?
I3 Nd2 O3 90.52(17) . . ?
I3 Nd2 O3 89.78(17) . 2_556 ?
I3 Nd2 O3 89.78(17) 2_556 . ?
I3 Nd2 O3 90.52(17) 2_556 2_556 ?
I3 Nd2 O4 90.481(18) . . ?
I3 Nd2 O4 90.481(18) 2_556 . ?
O2 Nd2 O2 72.2(3) . 2_556 ?
O2 Nd2 O3 144.3(2) . . ?
O2 Nd2 O3 72.1(2) 2_556 . ?
O2 Nd2 O3 72.1(2) . 2_556 ?
O2 Nd2 O3 144.3(2) 2_556 2_556 ?
O2 Nd2 O4 143.88(16) . . ?
O2 Nd2 O4 143.88(16) 2_556 . ?
O3 Nd2 O3 143.5(3) . 2_556 ?
O3 Nd2 O4 71.77(16) . . ?
O3 Nd2 O4 71.77(16) 2_556 . ?
Nd2 O2 C5 122.8(5) . . ?
Nd2 O2 C8 128.0(6) . . ?
C5 O2 C8 109.2(7) . . ?
O2 C5 C6 104.7(8) . . ?
C5 C6 C7 103.3(9) . . ?
C6 C7 C8 102.4(9) . . ?
O2 C8 C7 105.3(8) . . ?
Nd2 O3 C9 124.2(6) . . ?
Nd2 O3 C12 126.0(7) . . ?
C9 O3 C12 109.8(8) . . ?
O3 C9 C10 104.5(10) . . ?
C9 C10 C11 102.5(10) . . ?
C10 C11 C12 105.2(11) . . ?
O3 C12 C11 104.3(12) . . ?
Nd2 O4 C13 125.0(5) . . ?
Nd2 O4 C13 125.0(5) . 2_556 ?
C13 O4 C13 109.9(10) . 2_556 ?
O4 C13 C14 104.2(8) . . ?
C13 C14 C14 102.6(6) . 2_556 ?

loop_
_geom_bond_atom_site_label_1
_geom_bond_atom_site_label_2
_geom_bond_distance
_geom_bond_site_symmetry_2
_geom_bond_publ_flag
Nd1 I1 3.0843(6) . ?
Nd1 I1 3.0843(6) 5_466 ?
Nd1 I2 3.0718(7) . ?
Nd1 I2 3.0718(7) 5_466 ?
Nd1 O1 2.397(6) . ?
Nd1 O1 2.397(6) 5_466 ?
O1 C1 1.449(11) . ?
O1 C4 1.460(12) . ?
C1 C2 1.494(15) . ?
C2 C3 1.512(17) . ?
C3 C4 1.502(15) . ?
Nd2 I3 3.0428(6) . ?
Nd2 I3 3.0428(6) 2_556 ?
Nd2 O2 2.458(7) . ?
Nd2 O2 2.458(6) 2_556 ?
Nd2 O3 2.470(6) . ?
Nd2 O3 2.470(6) 2_556 ?
Nd2 O4 2.467(9) . ?
O2 C5 1.463(11) . ?
O2 C8 1.449(11) . ?
C5 C6 1.504(14) . ?
C6 C7 1.491(17) . ?
C7 C8 1.521(15) . ?
O3 C9 1.462(12) . ?
O3 C12 1.455(15) . ?
C9 C10 1.500(17) . ?
C10 C11 1.48(2) . ?
C11 C12 1.514(19) . ?
O4 C13 1.459(10) . ?
O4 C13 1.459(10) 2_556 ?
C13 C14 1.505(14) . ?
C14 C14 1.50(2) 2_556 ?
